data_2222797
loop_
_publ_author_name
'Wang, Guang-Zhou'
'Zhuang, Ya-Yun'
'Zhou, Cheng-He'

_publ_section_title
<i>N</i>,<i>N</i>'-[(2,3,5,6-Tetramethyl-<i>p</i>-phenylene)dimethylene]bis[2-chloro-<i>N</i>-(2-chloroethyl)ethanamine]
_journal_coeditor_code LH2858
_journal_issue 8
_journal_name_full 'Acta Crystallographica Section E'
_journal_page_first o1850
_journal_paper_doi 10.1107/S1600536809026300
_journal_volume 65
_journal_year 2009
_chemical_formula_iupac 'C20 H32 Cl4 N2'
_chemical_formula_moiety 'C20 H32 Cl4 N2'
_chemical_formula_sum 'C20 H32 Cl4 N2'
_chemical_formula_weight 442.29
_chemical_name_systematic
;<i>N</i>,<i>N</i>'-[(2,3,5,6-Tetramethyl-<i>p</i>-phenylene)dimethylene]bis[2-
chloro-<i>N</i>-(2-chloroethyl)ethanamine]
;
_space_group_IT_number 14
_symmetry_cell_setting monoclinic
_symmetry_space_group_name_Hall '-P 2ybc'
_symmetry_space_group_name_H-M 'P 1 21/c 1'
_atom_sites_solution_hydrogens geom
_atom_sites_solution_primary direct
_atom_sites_solution_secondary difmap
_audit_creation_method SHELXL-97
_cell_angle_alpha 90.00
_cell_angle_beta 93.695(2)
_cell_angle_gamma 90.00
_cell_formula_units_Z 2
_cell_length_a 13.6694(14)
_cell_length_b 9.7510(10)
_cell_length_c 8.3997(8)
_cell_measurement_reflns_used 4998
_cell_measurement_temperature 298(2)
_cell_measurement_theta_max 28.04
_cell_measurement_theta_min 2.57
_cell_volume 1117.27(19)
_computing_cell_refinement 'SAINT-Plus (Bruker, 2001)'
_computing_data_collection 'SMART (Bruker, 2001)'
_computing_data_reduction 'SAINT-Plus (Bruker, 2001)'
_computing_molecular_graphics 'SHELXTL (Sheldrick, 2008)'
_computing_publication_material 'SHELXTL (Sheldrick, 2008)'
_computing_structure_refinement 'SHELXL97 (Sheldrick, 2008)'
_computing_structure_solution 'SHELXS97 (Sheldrick, 2008)'
_diffrn_ambient_temperature 298(2)
_diffrn_measured_fraction_theta_full 0.987
_diffrn_measured_fraction_theta_max 0.987
_diffrn_measurement_device_type 'Bruker SMART CCD'
_diffrn_measurement_method '\f and \w'
_diffrn_radiation_monochromator graphite
_diffrn_radiation_source 'fine-focus sealed tube'
_diffrn_radiation_type MoK\a
_diffrn_radiation_wavelength 0.71073
_diffrn_reflns_av_R_equivalents 0.0305
_diffrn_reflns_av_sigmaI/netI 0.0249
_diffrn_reflns_limit_h_max 17
_diffrn_reflns_limit_h_min -17
_diffrn_reflns_limit_k_max 12
_diffrn_reflns_limit_k_min -12
_diffrn_reflns_limit_l_max 11
_diffrn_reflns_limit_l_min -11
_diffrn_reflns_number 13369
_diffrn_reflns_theta_full 28.28
_diffrn_reflns_theta_max 28.28
_diffrn_reflns_theta_min 2.57
_exptl_absorpt_coefficient_mu 0.537
_exptl_absorpt_correction_T_max 0.9482
_exptl_absorpt_correction_T_min 0.9190
_exptl_absorpt_correction_type multi-scan
_exptl_absorpt_process_details '(SADABS; Sheldrick,1996)'
_exptl_crystal_colour white
_exptl_crystal_density_diffrn 1.315
_exptl_crystal_density_method 'not measured'
_exptl_crystal_description block
_exptl_crystal_F_000 468
_exptl_crystal_size_max 0.16
_exptl_crystal_size_mid 0.12
_exptl_crystal_size_min 0.10
_refine_diff_density_max 0.464
_refine_diff_density_min -0.251
_refine_ls_extinction_method none
_refine_ls_goodness_of_fit_ref 1.036
_refine_ls_hydrogen_treatment constr
_refine_ls_matrix_type full
_refine_ls_number_parameters 120
_refine_ls_number_reflns 2732
_refine_ls_number_restraints 0
_refine_ls_restrained_S_all 1.036
_refine_ls_R_factor_all 0.0572
_refine_ls_R_factor_gt 0.0482
_refine_ls_shift/su_max 0.001
_refine_ls_shift/su_mean 0.000
_refine_ls_structure_factor_coef Fsqd
_refine_ls_weighting_details 'calc w=1/[\s^2^(Fo^2^)+(0.0809P)^2^+0.1826P] where P=(Fo^2^+2Fc^2^)/3'
_refine_ls_weighting_scheme calc
_refine_ls_wR_factor_gt 0.1275
_refine_ls_wR_factor_ref 0.1337
_reflns_number_gt 2283
_reflns_number_total 2732
_reflns_threshold_expression I>2\s(I)
_cod_data_source_file lh2858.cif
_cod_data_source_block I
_cod_depositor_comments
;
The following automatic conversions were performed:
'_symmetry_cell_setting' value 'Monoclinic' changed to 'monoclinic'
according to '/home/saulius/struct/CIF-dictionaries/cif_core.dic'
dictionary named 'cif_core.dic' version 2.4.1 from 2010-06-29.

Automatic conversion script
Id: cif_fix_enum 1527 2010-12-29 10:47:43Z saulius 

The following automatic conversions were performed:

'_symmetry_cell_setting' value 'Monoclinic' changed to 'monoclinic'
according to /home/saulius/struct/CIF-dictionaries/cif_core.dic
dictionary named 'cif_core.dic' version 2.4.1 from 2010-06-29.

Automatic conversion script
Id: cif_fix_values 1715 2011-07-08 13:25:40Z adriana 
;
_cod_original_sg_symbol_H-M 'P 21/c'
_cod_database_code 2222797
_cod_database_fobs_code 2222797

loop_
_symmetry_equiv_pos_as_xyz
'x, y, z'
'-x, y+1/2, -z+1/2'
'-x, -y, -z'
'x, -y-1/2, z-1/2'

loop_
_atom_site_type_symbol
_atom_site_label
_atom_site_fract_x
_atom_site_fract_y
_atom_site_fract_z
_atom_site_U_iso_or_equiv
_atom_site_adp_type
_atom_site_calc_flag
_atom_site_refinement_flags
_atom_site_occupancy
_atom_site_disorder_assembly
_atom_site_disorder_group
C C1 0.12764(15) 0.2248(2) 0.6112(3) 0.0550(5) Uani d . 1 . .
H H1A 0.1026 0.2650 0.7046 0.083 Uiso calc R 1 . .
H H1B 0.1296 0.2930 0.5290 0.083 Uiso calc R 1 . .
H H1C 0.1926 0.1906 0.6366 0.083 Uiso calc R 1 . .
C C2 0.06149(12) 0.10771(19) 0.5531(2) 0.0396(4) Uani d . 1 . .
C C3 -0.03006(12) 0.13651(18) 0.4753(2) 0.0400(4) Uani d . 1 . .
C C4 -0.06146(16) 0.2853(2) 0.4533(3) 0.0578(5) Uani d . 1 . .
H H4A -0.0419 0.3364 0.5477 0.087 Uiso calc R 1 . .
H H4B -0.1314 0.2897 0.4345 0.087 Uiso calc R 1 . .
H H4C -0.0309 0.3237 0.3637 0.087 Uiso calc R 1 . .
C C5 0.09103(12) -0.02818(19) 0.57881(19) 0.0380(4) Uani d . 1 . .
C C6 0.18937(12) -0.0575(2) 0.6671(2) 0.0426(4) Uani d . 1 . .
H H6A 0.1939 -0.0056 0.7658 0.051 Uiso calc R 1 . .
H H6B 0.1927 -0.1541 0.6944 0.051 Uiso calc R 1 . .
C C7 0.27229(13) -0.08753(18) 0.4172(2) 0.0381(4) Uani d . 1 . .
H H7A 0.2054 -0.1096 0.3803 0.046 Uiso calc R 1 . .
H H7B 0.3099 -0.1720 0.4238 0.046 Uiso calc R 1 . .
C C8 0.31611(16) 0.0100(2) 0.3029(2) 0.0476(4) Uani d . 1 . .
H H8A 0.3821 0.0342 0.3425 0.057 Uiso calc R 1 . .
H H8B 0.2774 0.0934 0.2952 0.057 Uiso calc R 1 . .
C C9 0.36606(12) -0.04271(19) 0.6687(2) 0.0403(4) Uani d . 1 . .
H H9A 0.4158 -0.0715 0.5986 0.048 Uiso calc R 1 . .
H H9B 0.3577 -0.1159 0.7448 0.048 Uiso calc R 1 . .
C C10 0.40134(13) 0.0836(2) 0.7575(2) 0.0454(4) Uani d . 1 . .
H H10A 0.4551 0.0592 0.8332 0.055 Uiso calc R 1 . .
H H10B 0.3487 0.1199 0.8171 0.055 Uiso calc R 1 . .
N N1 0.27367(9) -0.02246(15) 0.57401(16) 0.0353(3) Uani d . 1 . .
Cl Cl1 0.31962(4) -0.06609(6) 0.10972(6) 0.0624(2) Uani d . 1 . .
Cl Cl2 0.44162(4) 0.21356(5) 0.62479(7) 0.05813(19) Uani d . 1 . .

loop_
_atom_site_aniso_label
_atom_site_aniso_U_11
_atom_site_aniso_U_22
_atom_site_aniso_U_33
_atom_site_aniso_U_12
_atom_site_aniso_U_13
_atom_site_aniso_U_23
C1 0.0412(10) 0.0543(12) 0.0691(14) -0.0048(8) 0.0002(9) -0.0143(10)
C2 0.0307(8) 0.0500(10) 0.0387(9) -0.0023(7) 0.0059(6) -0.0025(7)
C3 0.0325(8) 0.0471(10) 0.0412(9) 0.0009(7) 0.0081(7) 0.0014(7)
C4 0.0443(11) 0.0506(11) 0.0779(15) 0.0040(8) 0.0004(10) 0.0066(10)
C5 0.0279(8) 0.0535(10) 0.0329(8) 0.0005(7) 0.0044(6) 0.0014(7)
C6 0.0319(8) 0.0623(11) 0.0336(8) -0.0002(7) 0.0028(6) 0.0061(8)
C7 0.0364(8) 0.0440(9) 0.0341(8) -0.0054(7) 0.0033(6) -0.0018(7)
C8 0.0630(12) 0.0471(10) 0.0329(9) -0.0063(9) 0.0049(8) -0.0025(8)
C9 0.0309(8) 0.0485(10) 0.0410(9) 0.0037(7) -0.0019(7) 0.0027(7)
C10 0.0373(9) 0.0608(12) 0.0376(9) -0.0038(8) -0.0024(7) -0.0015(8)
N1 0.0272(6) 0.0470(8) 0.0316(7) -0.0005(5) 0.0007(5) -0.0014(6)
Cl1 0.0788(4) 0.0759(4) 0.0331(3) -0.0251(3) 0.0084(2) -0.0071(2)
Cl2 0.0622(3) 0.0514(3) 0.0611(3) -0.0097(2) 0.0064(2) -0.0031(2)

loop_
_atom_type_symbol
_atom_type_description
_atom_type_scat_dispersion_real
_atom_type_scat_dispersion_imag
_atom_type_scat_source
C C 0.0033 0.0016 'International Tables Vol C Tables 4.2.6.8 and 6.1.1.4'
H H 0.0000 0.0000 'International Tables Vol C Tables 4.2.6.8 and 6.1.1.4'
N N 0.0061 0.0033 'International Tables Vol C Tables 4.2.6.8 and 6.1.1.4'
Cl Cl 0.1484 0.1585 'International Tables Vol C Tables 4.2.6.8 and 6.1.1.4'

loop_
_geom_angle_atom_site_label_1
_geom_angle_atom_site_label_2
_geom_angle_atom_site_label_3
_geom_angle_site_symmetry_1
_geom_angle_site_symmetry_3
_geom_angle
_geom_angle_publ_flag
C2 C1 H1A . . 109.5 ?
C2 C1 H1B . . 109.5 ?
H1A C1 H1B . . 109.5 ?
C2 C1 H1C . . 109.5 ?
H1A C1 H1C . . 109.5 ?
H1B C1 H1C . . 109.5 ?
C5 C2 C3 . . 120.14(16) ?
C5 C2 C1 . . 120.23(16) ?
C3 C2 C1 . . 119.63(17) ?
C2 C3 C5 . 3_556 119.59(16) ?
C2 C3 C4 . . 118.96(16) ?
C5 C3 C4 3_556 . 121.45(16) ?
C3 C4 H4A . . 109.5 ?
C3 C4 H4B . . 109.5 ?
H4A C4 H4B . . 109.5 ?
C3 C4 H4C . . 109.5 ?
H4A C4 H4C . . 109.5 ?
H4B C4 H4C . . 109.5 ?
C2 C5 C3 . 3_556 120.26(15) ?
C2 C5 C6 . . 119.41(16) ?
C3 C5 C6 3_556 . 120.33(16) ?
N1 C6 C5 . . 113.28(14) ?
N1 C6 H6A . . 108.9 ?
C5 C6 H6A . . 108.9 ?
N1 C6 H6B . . 108.9 ?
C5 C6 H6B . . 108.9 ?
H6A C6 H6B . . 107.7 ?
N1 C7 C8 . . 108.58(14) ?
N1 C7 H7A . . 110.0 ?
C8 C7 H7A . . 110.0 ?
N1 C7 H7B . . 110.0 ?
C8 C7 H7B . . 110.0 ?
H7A C7 H7B . . 108.4 ?
C7 C8 Cl1 . . 110.64(13) ?
C7 C8 H8A . . 109.5 ?
Cl1 C8 H8A . . 109.5 ?
C7 C8 H8B . . 109.5 ?
Cl1 C8 H8B . . 109.5 ?
H8A C8 H8B . . 108.1 ?
N1 C9 C10 . . 113.44(14) ?
N1 C9 H9A . . 108.9 ?
C10 C9 H9A . . 108.9 ?
N1 C9 H9B . . 108.9 ?
C10 C9 H9B . . 108.9 ?
H9A C9 H9B . . 107.7 ?
C9 C10 Cl2 . . 111.79(13) ?
C9 C10 H10A . . 109.3 ?
Cl2 C10 H10A . . 109.3 ?
C9 C10 H10B . . 109.3 ?
Cl2 C10 H10B . . 109.3 ?
H10A C10 H10B . . 107.9 ?
C7 N1 C9 . . 113.11(13) ?
C7 N1 C6 . . 114.36(13) ?
C9 N1 C6 . . 110.96(13) ?

loop_
_geom_bond_atom_site_label_1
_geom_bond_atom_site_label_2
_geom_bond_site_symmetry_2
_geom_bond_distance
_geom_bond_publ_flag
C1 C2 . 1.518(3) ?
C1 H1A . 0.9600 ?
C1 H1B . 0.9600 ?
C1 H1C . 0.9600 ?
C2 C5 . 1.398(3) ?
C2 C3 . 1.402(2) ?
C3 C5 3_556 1.403(2) ?
C3 C4 . 1.521(3) ?
C4 H4A . 0.9600 ?
C4 H4B . 0.9600 ?
C4 H4C . 0.9600 ?
C5 C3 3_556 1.403(2) ?
C5 C6 . 1.520(2) ?
C6 N1 . 1.473(2) ?
C6 H6A . 0.9700 ?
C6 H6B . 0.9700 ?
C7 N1 . 1.461(2) ?
C7 C8 . 1.504(2) ?
C7 H7A . 0.9700 ?
C7 H7B . 0.9700 ?
C8 Cl1 . 1.7874(19) ?
C8 H8A . 0.9700 ?
C8 H8B . 0.9700 ?
C9 N1 . 1.462(2) ?
C9 C10 . 1.503(3) ?
C9 H9A . 0.9700 ?
C9 H9B . 0.9700 ?
C10 Cl2 . 1.798(2) ?
C10 H10A . 0.9700 ?
C10 H10B . 0.9700 ?

loop_
_geom_hbond_atom_site_label_D
_geom_hbond_atom_site_label_H
_geom_hbond_atom_site_label_A
_geom_hbond_site_symmetry_A
_geom_hbond_distance_DH
_geom_hbond_distance_HA
_geom_hbond_distance_DA
_geom_hbond_angle_DHA
C1 H1C N1 . 0.96 2.43 3.159(3) 132.7

loop_
_geom_torsion_atom_site_label_1
_geom_torsion_atom_site_label_2
_geom_torsion_atom_site_label_3
_geom_torsion_atom_site_label_4
_geom_torsion_site_symmetry_1
_geom_torsion_site_symmetry_2
_geom_torsion_site_symmetry_3
_geom_torsion_site_symmetry_4
_geom_torsion
_geom_torsion_publ_flag
C5 C2 C3 C5 . . . 3_556 -1.1(3) ?
C1 C2 C3 C5 . . . 3_556 179.79(17) ?
C5 C2 C3 C4 . . . . 178.23(17) ?
C1 C2 C3 C4 . . . . -0.9(3) ?
C3 C2 C5 C3 . . . 3_556 1.1(3) ?
C1 C2 C5 C3 . . . 3_556 -179.79(17) ?
C3 C2 C5 C6 . . . . -178.45(15) ?
C1 C2 C5 C6 . . . . 0.7(3) ?
C2 C5 C6 N1 . . . . -70.5(2) ?
C3 C5 C6 N1 3_556 . . . 110.03(18) ?
N1 C7 C8 Cl1 . . . . 178.35(12) ?
N1 C9 C10 Cl2 . . . . -69.96(18) ?
C8 C7 N1 C9 . . . . -86.20(18) ?
C8 C7 N1 C6 . . . . 145.47(16) ?
C10 C9 N1 C7 . . . . 138.52(16) ?
C10 C9 N1 C6 . . . . -91.42(19) ?
C5 C6 N1 C7 . . . . -54.9(2) ?
C5 C6 N1 C9 . . . . 175.66(15) ?
